data_2206191
loop_
_publ_author_name
'Tian-Tian Pan'
'Jian-Rong Su'
'Duan-Jun Xu'

_publ_section_title
;
 Hexaaquanickelate(II) bis(thiodiacetato-\k^3^<i>O,S,O</i>')nickel(II)
 tetrahydrate
;
_journal_issue 7
_journal_name_full 'Acta Crystallographica Section E'
_journal_page_first m1376
_journal_page_last m1378
_journal_paper_doi 10.1107/S1600536805018982
_journal_volume 61
_journal_year 2005
_chemical_formula_iupac '[Ni (H2 O)6] [Ni (C4 H4 O4 S)2], 4H2 O'
_chemical_formula_moiety 'H12 Ni O6 2+, C8 H8 Ni O8 S2 2-, 4H2 O'
_chemical_formula_sum 'C8 H28 Ni2 O18 S2'
_chemical_formula_weight 593.84
_chemical_name_systematic
;
Hexaaquanickel(II) bis(thiodiacetato-\k^3^O,S,O')nickel(II) tetrahydrate
;
_space_group_IT_number 9
_symmetry_cell_setting monoclinic
_symmetry_space_group_name_Hall 'C -2yc'
_symmetry_space_group_name_H-M 'C 1 c 1'
_atom_sites_solution_hydrogens geom
_atom_sites_solution_primary direct
_atom_sites_solution_secondary difmap
_audit_creation_method SHELXL-97
_cell_angle_alpha 90.00
_cell_angle_beta 101.639(8)
_cell_angle_gamma 90.00
_cell_formula_units_Z 4
_cell_length_a 18.8369(5)
_cell_length_b 13.4729(3)
_cell_length_c 8.9472(2)
_cell_measurement_reflns_used 9212
_cell_measurement_temperature 295(3)
_cell_measurement_theta_max 27.5
_cell_measurement_theta_min 1.9
_cell_volume 2224.00(11)
_computing_cell_refinement PROCESS-AUTO
_computing_data_collection 'PROCESS-AUTO (Rigaku, 1998)'
_computing_data_reduction 'CrystalStructure (Rigaku/MSC, 2002)'
_computing_molecular_graphics 'ORTEP-3 for Windows (Farrugia, 1997)'
_computing_publication_material 'WinGX (Farrugia, 1999)'
_computing_structure_refinement 'SHELXL97 (Sheldrick, 1997)'
_computing_structure_solution 'SIR92 (Altomare et al., 1993)'
_diffrn_ambient_temperature 295(2)
_diffrn_detector_area_resol_mean 10.0
_diffrn_measured_fraction_theta_full 1.00
_diffrn_measured_fraction_theta_max 1.00
_diffrn_measurement_device_type 'Rigaku R-AXIS RAPID'
_diffrn_measurement_method \w
_diffrn_radiation_monochromator graphite
_diffrn_radiation_source 'fine-focus sealed tube'
_diffrn_radiation_type MoK\a
_diffrn_radiation_wavelength 0.71073
_diffrn_reflns_av_R_equivalents 0.018
_diffrn_reflns_av_sigmaI/netI 0.013
_diffrn_reflns_limit_h_max 24
_diffrn_reflns_limit_h_min -24
_diffrn_reflns_limit_k_max 17
_diffrn_reflns_limit_k_min -17
_diffrn_reflns_limit_l_max 11
_diffrn_reflns_limit_l_min -11
_diffrn_reflns_number 10303
_diffrn_reflns_theta_full 27.5
_diffrn_reflns_theta_max 27.5
_diffrn_reflns_theta_min 1.9
_diffrn_standards_number 0
_exptl_absorpt_coefficient_mu 1.960
_exptl_absorpt_correction_T_max 0.543
_exptl_absorpt_correction_T_min 0.408
_exptl_absorpt_correction_type multi-scan
_exptl_absorpt_process_details '(ABSCOR; Higashi, 1995)'
_exptl_crystal_colour green
_exptl_crystal_density_diffrn 1.774
_exptl_crystal_density_method 'not measured'
_exptl_crystal_description block
_exptl_crystal_F_000 1232
_exptl_crystal_size_max 0.46
_exptl_crystal_size_mid 0.40
_exptl_crystal_size_min 0.31
_refine_diff_density_max 0.24
_refine_diff_density_min -0.52
_refine_ls_abs_structure_details 'Flack (1983), 2338 Friedel Pairs'
_refine_ls_abs_structure_Flack 0.135(8)
_refine_ls_extinction_method none
_refine_ls_goodness_of_fit_ref 1.07
_refine_ls_hydrogen_treatment constr
_refine_ls_matrix_type full
_refine_ls_number_parameters 280
_refine_ls_number_reflns 4886
_refine_ls_number_restraints 2
_refine_ls_restrained_S_all 1.07
_refine_ls_R_factor_all 0.022
_refine_ls_R_factor_gt 0.021
_refine_ls_shift/su_max 0.004
_refine_ls_shift/su_mean 0.000
_refine_ls_structure_factor_coef Fsqd
_refine_ls_weighting_details 'calc w = 1/[\s^2^(Fo^2^)+(0.0445P)^2^+0.5706P] where P = (Fo^2^+2Fc^2^)/3'
_refine_ls_weighting_scheme calc
_refine_ls_wR_factor_gt 0.061
_refine_ls_wR_factor_ref 0.061
_reflns_number_gt 4779
_reflns_number_total 4886
_reflns_threshold_expression I>2\s(I)
_cod_data_source_file hb6214.cif
_cod_data_source_block I
_cod_original_sg_symbol_H-M 'C c'
_cod_database_code 2206191
_cod_database_fobs_code 2206191

loop_
_symmetry_equiv_pos_as_xyz
'x, y, z'
'x, -y, z+1/2'
'x+1/2, y+1/2, z'
'x+1/2, -y+1/2, z+1/2'

loop_
_atom_site_label
_atom_site_fract_x
_atom_site_fract_y
_atom_site_fract_z
_atom_site_U_iso_or_equiv
_atom_site_adp_type
_atom_site_calc_flag
_atom_site_refinement_flags
_atom_site_occupancy
_atom_site_type_symbol
Ni1 0.491615(16) 0.239049(19) 0.10055(3) 0.02244(7) Uani d . 1 Ni
Ni2 0.235514(16) 0.194970(19) 0.35362(3) 0.02473(7) Uani d . 1 Ni
S1 0.47671(3) 0.07430(4) 0.19731(6) 0.02698(11) Uani d . 1 S
S2 0.50126(3) 0.40259(4) -0.00355(6) 0.02577(11) Uani d . 1 S
O1 0.57489(10) 0.17600(13) 0.0206(2) 0.0346(4) Uani d . 1 O
O2 0.63325(11) 0.04398(14) -0.0376(3) 0.0428(4) Uani d . 1 O
O3 0.42167(10) 0.18858(12) -0.08625(19) 0.0336(4) Uani d . 1 O
O4 0.33469(10) 0.08514(13) -0.1925(2) 0.0335(4) Uani d . 1 O
O5 0.40915(10) 0.29921(13) 0.1875(2) 0.0356(4) Uani d . 1 O
O6 0.33747(14) 0.42673(17) 0.2120(3) 0.0656(8) Uani d . 1 O
O7 0.56421(10) 0.29103(12) 0.28429(19) 0.0317(4) Uani d . 1 O
O8 0.63729(10) 0.41001(14) 0.3946(2) 0.0363(4) Uani d . 1 O
O11 0.12579(9) 0.19655(13) 0.3310(2) 0.0337(4) Uani d . 1 O
H11A 0.0983 0.2115 0.2326 0.050 Uiso d R 1 H
H11B 0.1076 0.2353 0.4011 0.050 Uiso d R 1 H
O12 0.34692(9) 0.19063(12) 0.3851(2) 0.0311(4) Uani d . 1 O
H12A 0.3625 0.2282 0.3149 0.050 Uiso d R 1 H
H12B 0.3779 0.2112 0.4654 0.050 Uiso d R 1 H
O13 0.23120(11) 0.19806(14) 0.1210(2) 0.0375(4) Uani d . 1 O
H13A 0.2269 0.2537 0.0805 0.050 Uiso d R 1 H
H13B 0.2046 0.1636 0.0595 0.050 Uiso d R 1 H
O14 0.24000(10) 0.19638(13) 0.5889(2) 0.0355(4) Uani d . 1 O
H14A 0.2699 0.1557 0.6454 0.050 Uiso d R 1 H
H14B 0.2511 0.2556 0.6301 0.050 Uiso d R 1 H
O15 0.24030(14) 0.34690(13) 0.3615(3) 0.0502(5) Uani d . 1 O
H15A 0.2690 0.3849 0.3238 0.050 Uiso d R 1 H
H15B 0.2077 0.3880 0.3793 0.050 Uiso d R 1 H
O16 0.23399(11) 0.04640(12) 0.3492(4) 0.0482(5) Uani d . 1 O
H16A 0.2690 0.0047 0.3406 0.050 Uiso d R 1 H
H16B 0.2023 0.0050 0.3658 0.050 Uiso d R 1 H
O1W 0.67651(13) 0.14693(16) 0.4203(3) 0.0528(5) Uani d . 1 O
H1A 0.6317 0.1486 0.3948 0.050 Uiso d R 1 H
H1B 0.6925 0.0922 0.4794 0.050 Uiso d R 1 H
O2W 0.40052(10) 0.29162(17) 0.6510(2) 0.0433(4) Uani d . 1 O
H2A 0.4155 0.2551 0.7331 0.050 Uiso d R 1 H
H2B 0.3631 0.3138 0.6693 0.050 Uiso d R 1 H
O3W 0.27803(16) 0.38074(19) 0.7383(3) 0.0699(7) Uani d . 1 O
H3A 0.2836 0.4336 0.6977 0.050 Uiso d R 1 H
H3B 0.2524 0.3942 0.8022 0.050 Uiso d R 1 H
O4WA 0.0346(2) 0.2552(4) 0.0699(4) 0.0514(9) Uani d P 0.64 O
O4WB 0.0302(4) 0.1881(8) 0.0778(7) 0.059(2) Uani d P 0.36 O
C1 0.58695(13) 0.08436(18) 0.0229(3) 0.0288(4) Uani d . 1 C
C2 0.54453(14) 0.01582(18) 0.1093(3) 0.0336(5) Uani d . 1 C
H2C 0.5789 -0.0180 0.1883 0.040 Uiso calc R 1 H
H2D 0.5208 -0.0344 0.0389 0.040 Uiso calc R 1 H
C3 0.39369(14) 0.05031(19) 0.0615(3) 0.0336(5) Uani d . 1 C
H3C 0.3927 -0.0192 0.0332 0.040 Uiso calc R 1 H
H3D 0.3532 0.0619 0.1113 0.040 Uiso calc R 1 H
C4 0.38259(12) 0.11249(17) -0.0834(3) 0.0266(4) Uani d . 1 C
C5 0.38803(14) 0.38820(19) 0.1623(3) 0.0343(5) Uani d . 1 C
C6 0.42529(15) 0.4543(2) 0.0657(4) 0.0410(6) Uani d . 1 C
H6A 0.4421 0.5132 0.1248 0.049 Uiso calc R 1 H
H6B 0.3894 0.4756 -0.0220 0.049 Uiso calc R 1 H
C7 0.57839(15) 0.4381(2) 0.1390(3) 0.0371(6) Uani d . 1 C
H7A 0.6209 0.4359 0.0933 0.045 Uiso calc R 1 H
H7B 0.5718 0.5065 0.1673 0.045 Uiso calc R 1 H
C8 0.59400(11) 0.37589(16) 0.2848(3) 0.0260(4) Uani d . 1 C
H4A -0.0132 0.2299 0.0766 0.050 Uiso d . 1 H
H4B 0.0430 0.2224 -0.0039 0.050 Uiso d . 1 H

loop_
_atom_site_aniso_label
_atom_site_aniso_U_11
_atom_site_aniso_U_22
_atom_site_aniso_U_33
_atom_site_aniso_U_12
_atom_site_aniso_U_13
_atom_site_aniso_U_23
Ni1 0.02538(11) 0.02138(13) 0.02099(11) -0.00519(11) 0.00569(8) -0.00098(10)
Ni2 0.02300(11) 0.02334(13) 0.02821(12) 0.00013(11) 0.00604(9) -0.00001(11)
S1 0.0319(3) 0.0286(2) 0.0204(2) -0.0056(2) 0.0050(2) 0.00309(19)
S2 0.0275(2) 0.0274(2) 0.0228(2) -0.0044(2) 0.00617(19) 0.00221(19)
O1 0.0388(9) 0.0278(8) 0.0425(9) -0.0005(7) 0.0209(7) 0.0031(7)
O2 0.0429(10) 0.0332(9) 0.0586(12) -0.0009(8) 0.0250(9) -0.0042(8)
O3 0.0421(9) 0.0317(8) 0.0242(8) -0.0141(7) 0.0003(7) 0.0046(6)
O4 0.0347(8) 0.0313(8) 0.0304(9) -0.0085(7) -0.0032(7) 0.0001(7)
O5 0.0379(9) 0.0297(8) 0.0452(10) -0.0009(7) 0.0231(8) 0.0060(7)
O6 0.0678(15) 0.0416(11) 0.107(2) 0.0098(10) 0.0636(16) 0.0104(12)
O7 0.0392(9) 0.0268(7) 0.0272(8) -0.0115(7) 0.0021(7) 0.0029(6)
O8 0.0389(9) 0.0348(9) 0.0313(9) -0.0137(7) -0.0017(7) 0.0003(7)
O11 0.0252(8) 0.0393(10) 0.0371(10) 0.0050(6) 0.0073(7) -0.0038(7)
O12 0.0248(8) 0.0345(9) 0.0339(9) -0.0037(6) 0.0055(7) 0.0020(6)
O13 0.0436(10) 0.0382(10) 0.0294(9) -0.0001(8) 0.0043(8) -0.0009(7)
O14 0.0372(9) 0.0406(10) 0.0280(9) 0.0004(7) 0.0050(7) 0.0034(7)
O15 0.0592(11) 0.0236(8) 0.0800(13) 0.0015(9) 0.0430(10) 0.0009(10)
O16 0.0290(7) 0.0193(7) 0.1001(14) -0.0011(8) 0.0220(8) -0.0001(10)
O1W 0.0522(12) 0.0393(11) 0.0641(14) -0.0011(9) 0.0050(10) 0.0035(9)
O2W 0.0416(10) 0.0575(12) 0.0301(9) -0.0051(9) 0.0056(8) 0.0097(8)
O3W 0.095(2) 0.0489(13) 0.0726(17) 0.0076(13) 0.0335(15) -0.0114(12)
O4WA 0.0427(18) 0.078(3) 0.0338(17) 0.004(2) 0.0082(13) -0.0131(19)
O4WB 0.036(3) 0.110(7) 0.029(3) 0.014(4) 0.006(2) -0.001(4)
C1 0.0304(10) 0.0281(10) 0.0275(11) -0.0038(9) 0.0048(9) -0.0028(8)
C2 0.0424(13) 0.0254(11) 0.0344(12) -0.0007(9) 0.0114(10) 0.0022(9)
C3 0.0327(11) 0.0341(12) 0.0305(12) -0.0126(10) -0.0020(9) 0.0068(9)
C4 0.0282(10) 0.0255(10) 0.0264(11) -0.0029(8) 0.0065(9) 0.0016(8)
C5 0.0332(12) 0.0318(12) 0.0423(14) -0.0005(10) 0.0178(11) 0.0005(10)
C6 0.0393(13) 0.0318(12) 0.0573(17) 0.0054(11) 0.0226(12) 0.0117(12)
C7 0.0390(13) 0.0324(12) 0.0370(13) -0.0153(10) 0.0007(11) 0.0065(10)
C8 0.0249(10) 0.0275(10) 0.0251(10) -0.0041(8) 0.0041(8) -0.0010(8)

loop_
_atom_type_symbol
_atom_type_description
_atom_type_scat_dispersion_real
_atom_type_scat_dispersion_imag
_atom_type_scat_source
C C 0.0033 0.0016 'International Tables Vol C Tables 4.2.6.8 and 6.1.1.4'
H H 0.0000 0.0000 'International Tables Vol C Tables 4.2.6.8 and 6.1.1.4'
O O 0.0106 0.0060 'International Tables Vol C Tables 4.2.6.8 and 6.1.1.4'
S S 0.1246 0.1234 'International Tables Vol C Tables 4.2.6.8 and 6.1.1.4'
Ni Ni 0.3393 1.1124 'International Tables Vol C Tables 4.2.6.8 and 6.1.1.4'

loop_
_geom_angle_atom_site_label_1
_geom_angle_atom_site_label_2
_geom_angle_atom_site_label_3
_geom_angle
_geom_angle_publ_flag
O1 Ni1 O3 89.37(8) n
O1 Ni1 O5 177.97(9) n
O1 Ni1 O7 89.30(8) n
O1 Ni1 S1 84.05(5) n
O1 Ni1 S2 97.00(5) n
O3 Ni1 O5 91.69(8) n
O3 Ni1 O7 178.21(8) n
O3 Ni1 S1 83.35(5) n
O3 Ni1 S2 94.31(5) n
O5 Ni1 O7 89.68(8) n
O5 Ni1 S1 94.35(5) n
O5 Ni1 S2 84.65(5) n
O7 Ni1 S1 97.70(5) n
O7 Ni1 S2 84.67(5) n
S1 Ni1 S2 177.43(2) n
O11 Ni2 O12 177.65(8) n
O11 Ni2 O15 91.70(9) n
O11 Ni2 O16 89.90(8) n
O11 Ni2 O13 93.85(8) n
O11 Ni2 O14 86.20(8) n
O12 Ni2 O13 88.29(8) n
O12 Ni2 O14 91.69(7) n
O12 Ni2 O15 89.26(9) n
O12 Ni2 O16 89.12(8) n
O13 Ni2 O14 178.32(7) n
O13 Ni2 O15 90.39(10) n
O13 Ni2 O16 90.17(10) n
O14 Ni2 O15 87.93(9) n
O14 Ni2 O16 91.51(10) n
O15 Ni2 O16 178.26(11) n
C3 S1 C2 102.75(13) ?
C3 S1 Ni1 94.06(8) ?
C2 S1 Ni1 95.77(8) ?
C7 S2 C6 103.71(15) ?
C7 S2 Ni1 94.71(9) ?
C6 S2 Ni1 95.34(8) ?
C1 O1 Ni1 123.67(16) ?
C4 O3 Ni1 122.66(15) ?
C5 O5 Ni1 122.89(16) ?
C8 O7 Ni1 122.35(15) ?
Ni2 O11 H11A 116.6 ?
Ni2 O11 H11B 116.3 ?
H11A O11 H11B 107.5 ?
Ni2 O12 H12A 110.7 ?
Ni2 O12 H12B 126.5 ?
H12A O12 H12B 98.0 ?
Ni2 O13 H13A 116.0 ?
Ni2 O13 H13B 124.4 ?
H13A O13 H13B 103.1 ?
Ni2 O14 H14A 118.0 ?
Ni2 O14 H14B 112.7 ?
H14A O14 H14B 104.7 ?
Ni2 O15 H15A 127.4 ?
Ni2 O15 H15B 128.1 ?
H15A O15 H15B 102.6 ?
Ni2 O16 H16A 129.1 ?
Ni2 O16 H16B 131.2 ?
H16A O16 H16B 99.3 ?
H1A O1W H1B 112.0 ?
H2A O2W H2B 100.5 ?
H3A O3W H3B 105.0 ?
O4WB O4WA H4A 63.2(6) ?
O4WB O4WA H4B 64.7(5) ?
H4A O4WA H4B 100.8(4) ?
O4WA O4WB H4A 61.6(7) ?
O4WA O4WB H4B 53.7(6) ?
H4A O4WB H4B 93.0(7) ?
O2 C1 O1 124.4(2) ?
O2 C1 C2 116.1(2) ?
O1 C1 C2 119.4(2) ?
C1 C2 S1 116.34(17) ?
C1 C2 H2C 108.2 ?
S1 C2 H2C 108.2 ?
C1 C2 H2D 108.2 ?
S1 C2 H2D 108.2 ?
H2C C2 H2D 107.4 ?
C4 C3 S1 115.22(16) ?
C4 C3 H3C 108.5 ?
S1 C3 H3C 108.5 ?
C4 C3 H3D 108.5 ?
S1 C3 H3D 108.5 ?
H3C C3 H3D 107.5 ?
O4 C4 O3 123.9(2) ?
O4 C4 C3 117.3(2) ?
O3 C4 C3 118.9(2) ?
O6 C5 O5 124.5(2) ?
O6 C5 C6 115.9(2) ?
O5 C5 C6 119.6(2) ?
C5 C6 S2 117.40(19) ?
C5 C6 H6A 108.0 ?
S2 C6 H6A 108.0 ?
C5 C6 H6B 108.0 ?
S2 C6 H6B 108.0 ?
H6A C6 H6B 107.2 ?
C8 C7 S2 116.72(16) ?
C8 C7 H7A 108.1 ?
S2 C7 H7A 108.1 ?
C8 C7 H7B 108.1 ?
S2 C7 H7B 108.1 ?
H7A C7 H7B 107.3 ?
O8 C8 O7 123.9(2) ?
O8 C8 C7 117.3(2) ?
O7 C8 C7 118.7(2) ?

loop_
_geom_bond_atom_site_label_1
_geom_bond_atom_site_label_2
_geom_bond_distance
_geom_bond_publ_flag
Ni1 O1 2.0365(18) y
Ni1 O3 2.0257(17) y
Ni1 O5 2.0404(18) y
Ni1 O7 2.0386(17) y
Ni1 S1 2.4194(6) y
Ni1 S2 2.4132(6) y
Ni2 O11 2.0359(17) y
Ni2 O12 2.0611(16) y
Ni2 O13 2.0664(19) y
Ni2 O14 2.0899(18) y
Ni2 O15 2.0495(18) y
Ni2 O16 2.0022(16) y
S1 C3 1.805(2) ?
S1 C2 1.811(3) ?
S2 C7 1.794(3) ?
S2 C6 1.809(3) ?
O1 C1 1.255(3) ?
O2 C1 1.241(3) ?
O3 C4 1.265(3) ?
O4 C4 1.244(3) ?
O5 C5 1.269(3) ?
O6 C5 1.243(3) ?
O7 C8 1.273(3) ?
O8 C8 1.232(3) ?
O11 H11A 0.9491 ?
O11 H11B 0.9319 ?
O12 H12A 0.9004 ?
O12 H12B 0.8738 ?
O13 H13A 0.8302 ?
O13 H13B 0.8114 ?
O14 H14A 0.8710 ?
O14 H14B 0.8864 ?
O15 H15A 0.8603 ?
O15 H15B 0.8656 ?
O16 H16A 0.8813 ?
O16 H16B 0.8519 ?
O1W H1A 0.8281 ?
O1W H1B 0.9221 ?
O2W H2A 0.8817 ?
O2W H2B 0.8123 ?
O3W H3A 0.8160 ?
O3W H3B 0.8385 ?
O4WA O4WB 0.912(9) ?
O4WA H4A 0.976(4) ?
O4WA H4B 0.836(4) ?
O4WB H4A 0.991(7) ?
O4WB H4B 0.937(8) ?
C1 C2 1.529(3) ?
C2 H2C 0.9700 ?
C2 H2D 0.9700 ?
C3 C4 1.522(3) ?
C3 H3C 0.9700 ?
C3 H3D 0.9700 ?
C5 C6 1.509(3) ?
C6 H6A 0.9700 ?
C6 H6B 0.9700 ?
C7 C8 1.528(3) ?
C7 H7A 0.9700 ?
C7 H7B 0.9700 ?

loop_
_geom_hbond_atom_site_label_D
_geom_hbond_atom_site_label_H
_geom_hbond_atom_site_label_A
_geom_hbond_site_symmetry_A
_geom_hbond_distance_DH
_geom_hbond_distance_HA
_geom_hbond_distance_DA
_geom_hbond_angle_DHA
_geom_hbond_publ_flag
O1W H1A O7 . 0.83 2.40 2.947(3) 124 y
O1W H1B O2 2_555 0.92 2.14 2.747(3) 123 y
O2W H2A O3 1_556 0.88 1.83 2.690(3) 164 y
O2W H2B O3W . 0.81 2.04 2.847(4) 172 y
O3W H3A O6 2_565 0.82 2.13 2.854(4) 148 y
O3W H3B O1W 4_455 0.84 2.02 2.774(4) 150 y
O4WA H4A O2W 4_454 0.98 1.90 2.836(4) 160 y
O4WA H4B O7 4_454 0.84 2.02 2.795(4) 153 y
O11 H11A O4WA . 0.95 1.79 2.722(4) 167 y
O11 H11B O1 4_455 0.93 1.79 2.721(3) 172 y
O12 H12A O5 . 0.90 1.84 2.734(2) 171 y
O12 H12B O2W . 0.87 1.96 2.750(3) 150 y
O13 H13A O1W 4_454 0.83 2.05 2.811(3) 152 y
O13 H13B O8 4_454 0.81 2.00 2.812(3) 175 y
O14 H14A O4 1_556 0.87 1.94 2.801(3) 167 y
O14 H14B O3W . 0.89 1.96 2.843(3) 175 y
O15 H15A O6 . 0.86 1.87 2.699(4) 161 y
O15 H15B O2 4_455 0.87 1.94 2.789(3) 165 y
O16 H16A O4 2_555 0.88 1.80 2.677(3) 175 y
O16 H16B O8 3_445 0.85 1.83 2.675(3) 176 y
